data_7009013
loop_
_publ_author_name
'Zhang, Yugen'
'Jianmin, Li'
'Nishiura, Masayoshi'
'Hou, Hongyi'
'Deng, Wei'
'Imamoto, Tsuneo'

_publ_section_title
;
 Thermodynamically controlled products: novel motif of metallohelicates
 stabilized by inter- and intra-helix hydrogen bonds
;
_journal_issue 3
_journal_name_full 'Journal of the Chemical Society, Dalton Transactions'
_journal_page_first 293
_journal_paper_doi 10.1039/a908070h
_journal_year 2000
_chemical_formula_sum 'C5 H12 N2 O7 S Zn'
_chemical_formula_weight 309.60
_chemical_name_systematic ' [Zn(maleic)(thiourea)(H2O)]2.4H2O'
_space_group_IT_number 2
_symmetry_cell_setting orthorhombic
_symmetry_space_group_name_Hall '-P 1'
_symmetry_space_group_name_H-M 'P -1'
_atom_sites_solution_hydrogens geom
_atom_sites_solution_primary 'Patterson (SAPI)'
_atom_sites_solution_secondary difmap
_audit_creation_method Sir
_cell_angle_alpha 108.65(8)
_cell_angle_beta 96.21(5)
_cell_angle_gamma 97.77(9)
_cell_formula_units_Z 2
_cell_length_a 9.087(9)
_cell_length_b 9.859(10)
_cell_length_c 6.87(1)
_cell_measurement_reflns_used 28
_cell_measurement_temperature 173(1)
_cell_measurement_theta_max 25
_cell_measurement_theta_min 4
_cell_volume 570.2(12)
_computing_cell_refinement
;
;
_computing_data_collection
;
;
_computing_data_reduction teXsan
_computing_molecular_graphics ORTEPII
_computing_publication_material WORD96
_computing_structure_refinement teXsan
_computing_structure_solution SAPI
_diffrn_ambient_temperature 173(1)
_diffrn_measurement_device 'Rigaku RAXIS-II'
_diffrn_measurement_method 'image plate'
_diffrn_radiation_monochromator graphite
_diffrn_radiation_source 'fine-focus sealed tube'
_diffrn_radiation_type MoK\a
_diffrn_radiation_wavelength 0.71070
_diffrn_reflns_av_R_equivalents 0.072
_diffrn_reflns_number 1841
_diffrn_reflns_theta_max 25
_diffrn_reflns_theta_min 4.0
_diffrn_standards_decay_% 0
_diffrn_standards_interval_time 4
_diffrn_standards_number 3
_exptl_absorpt_coefficient_mu 2.357
_exptl_absorpt_correction_type none
_exptl_crystal_colour colorless
_exptl_crystal_density_diffrn 1.802
_exptl_crystal_description plate
_exptl_crystal_F_000 316.00
_exptl_crystal_size_max 0.40
_exptl_crystal_size_mid 0.20
_exptl_crystal_size_min 0.20
_refine_diff_density_max 0.72
_refine_diff_density_min -1.49
_refine_ls_extinction_method noref
_refine_ls_goodness_of_fit_ref 2.95
_refine_ls_hydrogen_treatment riding
_refine_ls_matrix_type full
_refine_ls_number_parameters 145
_refine_ls_number_reflns 1741
_refine_ls_number_restraints 0
_refine_ls_R_factor_gt 0.072
_refine_ls_shift/esd_max 0.00
_refine_ls_structure_factor_coef Fsqd
_refine_ls_weighting_details 'w=1/\s^2^(Fo)=1/\[sc^2^(Fo)+(p^2^/4)Fo^2^] where p=0.0700'
_refine_ls_weighting_scheme calc
_refine_ls_wR_factor_ref 0.119
_reflns_number_observed 1741
_reflns_number_total 1841
_reflns_observed_criterion >3sigma(I)
_cod_data_source_file a908070h.txt
_cod_data_source_block I
_cod_depositor_comments
;
The following automatic conversions were performed:

'_refine_ls_weighting_scheme' value 'calc
w=1/\s^2^(Fo)=1/\[sc^2^(Fo)+(p^2^/4)Fo^2^] where p=0.0700' was
changed to 'calc'. New tag '_refine_ls_weighting_details' was
created. The value of the new tag was set to
'w=1/\s^2^(Fo)=1/\[sc^2^(Fo)+(p^2^/4)Fo^2^] where p=0.0700'.

Automatic conversion script
Id: cif_fix_values 3143 2015-03-26 13:38:13Z robertas 
;
_cod_original_cell_volume 570(1)
_cod_original_sg_symbol_H-M P-1(No.2)
_cod_original_formula_sum ' C5 H12 Zn N2 O7 S '
_cod_database_code 7009013

loop_
_symmetry_equiv_pos_as_xyz
'x, y, z'
'-x, -y, -z'

loop_
_atom_site_aniso_label
_atom_site_aniso_U_11
_atom_site_aniso_U_22
_atom_site_aniso_U_33
_atom_site_aniso_U_12
_atom_site_aniso_U_13
_atom_site_aniso_U_23
Zn(1) 0.0371(6) 0.0311(6) 0.0335(6) 0.0075(4) 0.0050(4) 0.0073(4)
S(1) 0.045(1) 0.0343(9) 0.0446(10) 0.0102(3) 0.0162(7) 0.0106(7)
O(1) 0.055(3) 0.036(2) 0.028(2) 0.009(2) 0.009(2) 0.005(2)
O(2) 0.054(3) 0.035(2) 0.034(2) 0.010(2) 0.009(2) 0.010(2)
O(3) 0.038(2) 0.039(2) 0.040(2) 0.013(2) 0.001(2) 0.002(2)
O(4) 0.047(3) 0.035(2) 0.043(2) 0.010(2) 0.011(2) 0.001(2)
O(5) 0.045(2) 0.034(2) 0.032(2) 0.012(2) 0.007(2) 0.006(2)
O(6) 0.075(4) 0.083(4) 0.043(3) -0.031(3) 0.013(3) 0.010(2)
O(7) 0.134(6) 0.055(3) 0.040(3) 0.042(3) 0.020(3) 0.013(2)
N(1) 0.037(3) 0.037(3) 0.052(3) 0.009(2) 0.010(2) 0.010(2)
N(2) 0.035(3) 0.039(3) 0.042(3) 0.004(2) 0.003(2) 0.009(2)
C(1) 0.036(3) 0.030(3) 0.036(3) 0.001(2) 0.011(2) 0.002(2)
C(2) 0.038(3) 0.036(3) 0.033(3) 0.007(2) 0.007(2) 0.010(2)
C(3) 0.039(3) 0.035(3) 0.030(3) 0.010(2) 0.012(2) 0.003(2)
C(4) 0.036(3) 0.040(3) 0.034(3) 0.011(3) 0.009(2) 0.010(3)
C(5) 0.034(3) 0.035(3) 0.035(3) 0.008(2) 0.003(2) 0.015(2)

loop_
_atom_site_label
_atom_site_type_symbol
_atom_site_fract_x
_atom_site_fract_y
_atom_site_fract_z
_atom_site_U_iso_or_equiv
_atom_site_thermal_displace_type
_atom_site_occupancy
_atom_site_calc_flag
_atom_site_refinement_flags
_atom_site_disorder_group
Zn(1) Zn 0.31123(7) 0.23485(6) 0.24432(9) 2.74(2) Uani 1 d . .
S(1) S 0.1309(2) 0.0895(2) 0.3328(3) 3.24(4) Uani 1 d . .
O(1) O 0.2496(5) 0.4254(5) 0.2439(6) 3.24(9) Uani 1 d . .
O(2) O 0.2386(5) 0.4336(5) 0.5702(7) 3.25(9) Uani 1 d . .
O(3) O 0.4802(5) 0.7046(5) 0.6107(7) 3.31(9) Uani 1 d . .
O(4) O 0.4503(5) 0.9338(4) 0.7622(7) 3.51(9) Uani 1 d . .
O(5) O 0.3153(5) 0.1613(4) -0.0667(6) 3.00(9) Uani 1 d . .
O(6) O 0.4812(7) 0.3640(7) 0.8360(8) 5.8(1) Uani 1 d . .
O(7) O 0.8334(9) 0.4412(6) 0.0491(8) 5.8(2) Uani 1 d . .
N(1) N 0.2677(6) -0.1282(6) 0.1338(9) 3.4(1) Uani 1 d . .
N(2) N 0.0168(6) -0.1900(6) 0.1417(8) 3.2(1) Uani 1 d . .
C(1) C 0.2253(7) 0.4893(6) 0.4292(9) 2.9(1) Uani 1 d . .
C(2) C 0.1621(7) 0.6267(6) 0.4678(9) 2.8(1) Uani 1 d . .
C(3) C 0.3989(7) 0.8040(6) 0.6516(9) 2.9(1) Uani 1 d . .
C(4) C 0.2359(7) 0.7620(7) 0.5662(9) 2.9(1) Uani 1 d . .
C(5) C 0.1417(6) -0.0896(6) 0.1901(9) 2.7(1) Uani 1 d . .
H(1) H 0.3422 0.0686 -0.1297 3.5587 Uiso 1 calc R .
H(2) H 0.2930 0.2191 -0.1484 3.5587 Uiso 1 calc R .
H(3) H 0.3583 -0.0596 0.1691 3.7930 Uiso 1 calc R .
H(4) H 0.2706 -0.2297 0.0648 3.7930 Uiso 1 calc R .
H(5) H -0.0765 -0.1640 0.1781 3.7666 Uiso 1 calc R .
H(6) H 0.0184 -0.2912 0.0694 3.7666 Uiso 1 calc R .
H(7) H 0.0560 0.6174 0.4164 3.0833 Uiso 1 calc R .
H(8) H 0.1786 0.8393 0.5815 3.5024 Uiso 1 calc R .

loop_
_geom_angle_atom_site_label_1
_geom_angle_atom_site_label_2
_geom_angle_atom_site_label_3
_geom_angle
O(1) Zn(1) S(1) 112.7(1)
O(3) Zn(1) S(1) 123.2(1)
O(5) Zn(1) S(1) 111.4(1)
O(3) Zn(1) O(1) 103.3(2)
O(1) Zn(1) O(5) 94.0(2)
O(3) Zn(1) O(5) 108.1(2)
C(5) S(1) Zn(1) 106.1(2)
C(1) O(1) Zn(1) 106.0(4)
C(3) O(3) Zn(1) 115.1(4)
N(1) C(5) N(2) 119.7(5)
N(1) C(5) S(1) 122.5(4)
N(2) C(5) S(1) 117.8(4)
O(1) C(1) O(2) 122.5(5)
O(1) C(1) C(2) 117.4(5)
O(2) C(1) C(2) 119.7(5)
C(1) C(2) C(4) 127.0(6)
C(2) C(4) C(3) 125.5(6)
O(3) C(3) O(4) 123.2(6)
O(3) C(3) C(4) 118.1(5)
O(4) C(3) C(4) 118.7(5)

loop_
_geom_bond_atom_site_label_1
_geom_bond_atom_site_label_2
_geom_bond_distance
Zn(1) O(3) 1.961(5)
Zn(1) O(1) 2.033(4)
Zn(1) O(5) 2.032(4)
Zn(1) S(1) 2.291(2)
S(1) C(5) 1.746(6)
O(1) C(1) 1.286(7)
O(2) C(1) 1.261(7)
O(3) C(3) 1.285(7)
O(4) C(3) 1.254(7)
N(1) C(5) 1.313(8)
N(2) C(5) 1.336(7)
C(1) C(2) 1.500(8)
C(4) C(2) 1.330(8)
C(3) C(4) 1.484(9)
